data_7717361
loop_
_publ_author_name
'Leitner, Daniel'
'Neururer, Florian Rochus'
'Hohloch, Stephan'

_publ_section_title
;
 Synthesis and Electrochemical Properties of Molybdenum Nitrido Complexes
 Supported by Redox-Active NHC and MIC Ligands
;
_journal_name_full 'Dalton Transactions'
_journal_paper_doi 10.1039/D4DT02405B
_journal_year 2024
_chemical_formula_moiety 'C62 H86 Cl2 Mo2 N6 O4, 0.75(C7 H8)'
_chemical_formula_sum 'C67.25 H92 Cl2 Mo2 N6 O4'
_chemical_formula_weight 1311.24
_space_group_crystal_system triclinic
_space_group_IT_number 2
_space_group_name_Hall '-P 1'
_space_group_name_H-M_alt 'P -1'
_atom_sites_solution_hydrogens geom
_atom_sites_solution_primary dual
_audit_creation_date 2024-03-04
_audit_creation_method
;
Olex2 1.5-alpha
(compiled 2024.02.16 svn.r378c4104 for OlexSys, GUI svn.r6928)
;
_audit_update_record
;
2024-06-23 deposited with the CCDC.	2024-10-29 downloaded from the CCDC.
;
_cell_angle_alpha 90.214(4)
_cell_angle_beta 97.829(4)
_cell_angle_gamma 94.020(4)
_cell_formula_units_Z 2
_cell_length_a 10.0665(10)
_cell_length_b 10.9440(11)
_cell_length_c 30.514(3)
_cell_measurement_reflns_used 9580
_cell_measurement_temperature 173.00
_cell_measurement_theta_max 25.486
_cell_measurement_theta_min 2.241
_cell_volume 3321.8(6)
_computing_cell_refinement 'SAINT V8.40B (?, 2016)'
_computing_data_reduction 'SAINT V8.40B (?, 2016)'
_computing_molecular_graphics 'Olex2 1.5-alpha (Dolomanov et al., 2009)'
_computing_publication_material 'Olex2 1.5-alpha (Dolomanov et al., 2009)'
_computing_structure_refinement 'XL  (Sheldrick, 2008)'
_computing_structure_solution 'XT  (Sheldrick, 2015)'
_diffrn_ambient_temperature 173.00
_diffrn_measured_fraction_theta_full 0.998
_diffrn_measured_fraction_theta_max 0.992
_diffrn_measurement_device_type 'Bruker D8 Quest, Photon III'
_diffrn_measurement_method '\f and \w scans'
_diffrn_radiation_type MoK\a
_diffrn_radiation_wavelength 0.71073
_diffrn_reflns_av_unetI/netI 0.0484
_diffrn_reflns_Laue_measured_fraction_full 0.998
_diffrn_reflns_Laue_measured_fraction_max 0.992
_diffrn_reflns_limit_h_max 12
_diffrn_reflns_limit_h_min -12
_diffrn_reflns_limit_k_max 13
_diffrn_reflns_limit_k_min -13
_diffrn_reflns_limit_l_max 38
_diffrn_reflns_limit_l_min 0
_diffrn_reflns_number 13717
_diffrn_reflns_point_group_measured_fraction_full 0.998
_diffrn_reflns_point_group_measured_fraction_max 0.992
_diffrn_reflns_theta_full 25.242
_diffrn_reflns_theta_max 26.536
_diffrn_reflns_theta_min 2.021
_diffrn_source_current 1.0
_diffrn_source_power 0.05
_diffrn_source_voltage 50.0
_diffrn_standards_number 0
_exptl_absorpt_coefficient_mu 0.508
_exptl_absorpt_correction_T_max 0.7454
_exptl_absorpt_correction_T_min 0.6713
_exptl_absorpt_correction_type multi-scan
_exptl_absorpt_process_details
;
SADABS-2016/2 (Bruker,2016/2) was used for absorption correction.
wR2(int) was 0.1114 before and 0.0776 after correction.
The Ratio of minimum to maximum transmission is 0.9006.
The \l/2 correction factor is Not present.
;
_exptl_crystal_colour orange
_exptl_crystal_colour_primary orange
_exptl_crystal_density_diffrn 1.311
_exptl_crystal_description block
_exptl_crystal_F_000 1375
_exptl_crystal_size_max 0.15
_exptl_crystal_size_mid 0.11
_exptl_crystal_size_min 0.04
_refine_diff_density_max 1.578
_refine_diff_density_min -1.559
_refine_diff_density_rms 0.151
_refine_ls_extinction_method none
_refine_ls_goodness_of_fit_ref 1.138
_refine_ls_hydrogen_treatment constr
_refine_ls_matrix_type full
_refine_ls_number_parameters 798
_refine_ls_number_reflns 13717
_refine_ls_number_restraints 75
_refine_ls_restrained_S_all 1.144
_refine_ls_R_factor_all 0.0822
_refine_ls_R_factor_gt 0.0776
_refine_ls_shift/su_max 0.001
_refine_ls_shift/su_mean 0.000
_refine_ls_structure_factor_coef Fsqd
_refine_ls_weighting_details 'w=1/[\s^2^(Fo^2^)+(0.0538P)^2^+29.7411P] where P=(Fo^2^+2Fc^2^)/3'
_refine_ls_weighting_scheme calc
_refine_ls_wR_factor_gt 0.1981
_refine_ls_wR_factor_ref 0.2007
_reflns_Friedel_coverage 0.000
_reflns_number_gt 12646
_reflns_number_total 13717
_reflns_threshold_expression 'I > 2\s(I)'
_cod_data_source_file d4dt02405b2.cif
_cod_data_source_block sh_426n_0m
_cod_database_code 7717361
_shelx_shelxl_version_number 2019/1
_shelx_space_group_comment
;
The symmetry employed for this shelxl refinement is uniquely defined
by the following loop, which should always be used as a source of
symmetry information in preference to the above space-group names.
They are only intended as comments.
;
_shelx_estimated_absorpt_t_max 0.980
_shelx_estimated_absorpt_t_min 0.928
_olex2_refinement_description
;
1. Twinned data refinement
 Scales: 0.7465(14)
 0.2535(14)
2. Fixed Uiso
 At 1.2 times of:
  All C(H) groups
 At 1.5 times of:
  All C(H,H,H) groups
3. Restrained distances
 N2-C61A
 1.5 with sigma of 0.02
 C106-C100
 1.54 with sigma of 0.02
 N2A-C61C
 1.5 with sigma of 0.02
 C100-C101
 1.39 with sigma of 0.01
 C101-C102
 1.39 with sigma of 0.01
 C102-C103
 1.39 with sigma of 0.01
 C103-C104
 1.39 with sigma of 0.01
 C104-C105
 1.39 with sigma of 0.01
 C105-C100
 1.39 with sigma of 0.01
4. Uiso/Uaniso restraints and constraints
C61A \\sim N2: within 1.7A with sigma of 0.01 and sigma for terminal atoms of
0.01 within 1.7A
C100 \\sim C106: within 1.7A with sigma of 0.01 and sigma for terminal atoms of
0.01 within 1.7A
C61 \\sim N3: within 1.7A with sigma of 0.02 and sigma for terminal atoms of
0.02 within 1.7A
C61B \\sim N3A: within 1.7A with sigma of 0.02 and sigma for terminal atoms of
0.02 within 1.7A
Uanis(C100) \\sim Ueq, Uanis(C104) \\sim Ueq, Uanis(C101) \\sim Ueq,
Uanis(C105) \\sim Ueq, Uanis(C102) \\sim Ueq, Uanis(C103) \\sim Ueq,
Uanis(C106) \\sim Ueq: with sigma of 0.01 and sigma for terminal atoms of 0.02
5. Others
 Sof(C61A)=Sof(H61J)=Sof(H61K)=Sof(H61L)=1-FVAR(1)
 Sof(C61)=Sof(H61D)=Sof(H61E)=Sof(H61F)=FVAR(1)
 Sof(C61C)=Sof(H61G)=Sof(H61H)=Sof(H61I)=1-FVAR(2)
 Sof(C61B)=Sof(H61A)=Sof(H61B)=Sof(H61C)=FVAR(2)
 Fixed Sof: C100(0.75) C104(0.75) H104(0.75) C101(0.75) H101(0.75) C105(0.75)
 H105(0.75) C102(0.75) H102(0.75) C103(0.75) H103(0.75) C106(0.75) H10A(0.75)
 H10B(0.75) H10C(0.75)
6.a Aromatic/amide H refined with riding coordinates:
 C6A(H6A), C6(H6), C12(H12), C14(H14), C8A(H8A), C12A(H12A), C8(H8),
 C14A(H14A), C104(H104), C101(H101), C105(H105), C102(H102), C103(H103)
6.b Idealised Me refined as rotating group:
 C30A(H30A,H30B,H30C), C24(H24A,H24B,H24C), C22A(H22A,H22B,H22C), C30(H30D,
 H30E,H30F), C28(H28A,H28B,H28C), C26A(H26A,H26B,H26C), C22(H22D,H22E,H22F),
 C19(H19A,H19B,H19C), C18A(H18A,H18B,H18C), C20(H20A,H20B,H20C), C24A(H24D,H24E,
 H24F), C32A(H32A,H32B,H32C), C32(H32D,H32E,H32F), C27A(H27A,H27B,H27C),
 C61B(H61A,H61B,H61C), C23(H23A,H23B,H23C), C31(H31A,H31B,H31C), C27(H27D,H27E,
 H27F), C20A(H20D,H20E,H20F), C31A(H31D,H31E,H31F), C61(H61D,H61E,H61F),
 C23A(H23D,H23E,H23F), C26(H26D,H26E,H26F), C18(H18D,H18E,H18F), C19A(H19D,H19E,
 H19F), C28A(H28D,H28E,H28F), C106(H10A,H10B,H10C), C61C(H61G,H61H,H61I),
 C61A(H61J,H61K,H61L)
;
_olex2_submission_special_instructions 'No special instructions were received'

loop_
_space_group_symop_operation_xyz
'x, y, z'
'-x, -y, -z'

loop_
_atom_site_label
_atom_site_type_symbol
_atom_site_fract_x
_atom_site_fract_y
_atom_site_fract_z
_atom_site_U_iso_or_equiv
_atom_site_adp_type
_atom_site_occupancy
_atom_site_site_symmetry_order
_atom_site_calc_flag
_atom_site_refinement_flags_posn
_atom_site_refinement_flags_adp
_atom_site_refinement_flags_occupancy
_atom_site_disorder_assembly
_atom_site_disorder_group
Mo1A Mo 0.20739(6) 0.45575(5) 0.23812(2) 0.01774(14) Uani 1 1 d . . . . .
Mo1 Mo 0.43283(6) 0.45962(5) 0.25930(2) 0.01796(14) Uani 1 1 d . . . . .
Cl1 Cl 0.4995(2) 0.66199(16) 0.28462(7) 0.0368(4) Uani 1 1 d . . . . .
Cl1A Cl 0.1665(2) 0.65696(17) 0.21374(7) 0.0373(5) Uani 1 1 d . . . . .
O1A O 0.1746(5) 0.3752(5) 0.18115(16) 0.0264(11) Uani 1 1 d . . . . .
O2 O 0.5009(5) 0.4871(4) 0.20377(16) 0.0242(10) Uani 1 1 d . . . . .
O2A O 0.1388(5) 0.4829(4) 0.29346(16) 0.0235(10) Uani 1 1 d . . . . .
O1 O 0.4539(5) 0.3833(4) 0.31646(16) 0.0245(10) Uani 1 1 d . . . . .
C1 C 0.4568(6) 0.2750(6) 0.2399(2) 0.0183(12) Uani 1 1 d . . . . .
N1A N 0.1479(6) 0.2294(5) 0.29848(18) 0.0217(12) Uani 1 1 d . . . . .
N3 N 0.4639(7) 0.0732(5) 0.2386(3) 0.0337(15) Uani 1 1 d . U . . .
C1A C 0.1653(6) 0.2706(5) 0.2567(2) 0.0162(12) Uani 1 1 d . . . . .
N2 N 0.4728(7) 0.1108(6) 0.1980(2) 0.0329(15) Uani 1 1 d D U . . .
N3A N 0.1311(7) 0.0685(5) 0.2573(2) 0.0329(14) Uani 1 1 d . U . . .
C6A C 0.1303(7) 0.0451(6) 0.1604(2) 0.0226(14) Uani 1 1 d . . . . .
H6A H 0.132404 -0.028998 0.176528 0.027 Uiso 1 1 calc R U . . .
N2A N 0.1272(7) 0.1077(6) 0.2984(2) 0.0339(15) Uani 1 1 d D . . . .
C2A C 0.1529(7) 0.1667(6) 0.2310(2) 0.0193(13) Uani 1 1 d . . . . .
N1 N 0.4703(6) 0.2323(5) 0.19851(19) 0.0232(12) Uani 1 1 d . . . . .
C2 C 0.4597(7) 0.1729(6) 0.2666(2) 0.0203(13) Uani 1 1 d . . . . .
C16A C 0.1157(7) 0.4271(6) 0.3307(2) 0.0200(13) Uani 1 1 d . . . . .
C6 C 0.4868(8) 0.0575(7) 0.3379(2) 0.0259(15) Uani 1 1 d . . . . .
H6 H 0.481739 -0.018036 0.322085 0.031 Uiso 1 1 calc R U . . .
C30A C -0.0610(9) 0.6491(8) 0.3195(3) 0.0375(19) Uani 1 1 d . . . . .
H30A H -0.028473 0.625002 0.292120 0.056 Uiso 1 1 calc R U . . .
H30B H -0.081335 0.735401 0.317943 0.056 Uiso 1 1 calc R U . . .
H30C H -0.142521 0.598170 0.323288 0.056 Uiso 1 1 calc R U . . .
C10A C 0.1494(7) 0.2673(6) 0.1597(2) 0.0209(13) Uani 1 1 d . . . . .
C12 C 0.5113(7) 0.2449(6) 0.1218(2) 0.0236(14) Uani 1 1 d . . . . .
H12 H 0.487917 0.159486 0.118085 0.028 Uiso 1 1 calc R U . . .
C13 C 0.5589(8) 0.3113(7) 0.0874(2) 0.0273(15) Uani 1 1 d . . . . .
C15 C 0.5748(7) 0.4986(6) 0.1328(2) 0.0251(14) Uani 1 1 d . . . . .
C11 C 0.4980(7) 0.3025(6) 0.1613(2) 0.0224(14) Uani 1 1 d . . . . .
C5A C 0.1479(7) 0.1568(6) 0.1832(2) 0.0217(13) Uani 1 1 d . . . . .
C9 C 0.5079(7) 0.2832(6) 0.3845(2) 0.0219(14) Uani 1 1 d . . . . .
C14 C 0.5917(7) 0.4357(7) 0.0945(2) 0.0256(15) Uani 1 1 d . . . . .
H14 H 0.628015 0.480714 0.071815 0.031 Uiso 1 1 calc R U . . .
C15A C 0.0719(7) 0.4955(7) 0.3655(2) 0.0232(14) Uani 1 1 d . . . . .
C8A C 0.1042(7) 0.1511(6) 0.0921(2) 0.0212(13) Uani 1 1 d . . . . .
H8A H 0.088053 0.148090 0.060725 0.025 Uiso 1 1 calc R U . . .
C17 C 0.5346(10) -0.0579(7) 0.4102(3) 0.0358(19) Uani 1 1 d . . . . .
C10 C 0.4746(7) 0.2788(6) 0.3378(2) 0.0204(13) Uani 1 1 d . . . . .
C24 C 0.4124(8) 0.4821(7) 0.4040(3) 0.0315(17) Uani 1 1 d . . . . .
H24A H 0.392589 0.504639 0.372910 0.047 Uiso 1 1 calc R U . . .
H24B H 0.431340 0.556450 0.422454 0.047 Uiso 1 1 calc R U . . .
H24C H 0.334688 0.434126 0.412888 0.047 Uiso 1 1 calc R U . . .
C5 C 0.4685(7) 0.1664(6) 0.3144(2) 0.0232(14) Uani 1 1 d . . . . .
C25 C 0.5715(9) 0.2443(8) 0.0438(3) 0.0341(18) Uani 1 1 d . . . . .
C21 C 0.5349(7) 0.4055(6) 0.4101(2) 0.0236(14) Uani 1 1 d . . . . .
C7 C 0.5120(8) 0.0581(7) 0.3836(2) 0.0262(15) Uani 1 1 d . . . . .
C7A C 0.1100(7) 0.0400(6) 0.1149(2) 0.0231(14) Uani 1 1 d . . . . .
C22A C 0.2272(8) 0.4701(7) 0.0933(3) 0.0318(17) Uani 1 1 d . . . . .
H22A H 0.302611 0.429050 0.084074 0.048 Uiso 1 1 calc R U . . .
H22B H 0.248319 0.494034 0.124542 0.048 Uiso 1 1 calc R U . . .
H22C H 0.211872 0.543162 0.075343 0.048 Uiso 1 1 calc R U . . .
C21A C 0.1022(8) 0.3836(6) 0.0868(2) 0.0248(15) Uani 1 1 d . . . . .
C29 C 0.6144(9) 0.6370(7) 0.1392(3) 0.0318(17) Uani 1 1 d . . . . .
C30 C 0.4881(11) 0.7052(7) 0.1438(4) 0.048(2) Uani 1 1 d . . . . .
H30D H 0.424230 0.693871 0.116547 0.072 Uiso 1 1 calc R U . . .
H30E H 0.513497 0.792685 0.148813 0.072 Uiso 1 1 calc R U . . .
H30F H 0.446082 0.672328 0.168804 0.072 Uiso 1 1 calc R U . . .
C28 C 0.6286(10) 0.3301(8) 0.0107(3) 0.0386(19) Uani 1 1 d . . . . .
H28A H 0.571073 0.398381 0.004714 0.058 Uiso 1 1 calc R U . . .
H28B H 0.631951 0.285039 -0.016929 0.058 Uiso 1 1 calc R U . . .
H28C H 0.719561 0.361942 0.022925 0.058 Uiso 1 1 calc R U . . .
C17A C 0.0863(9) -0.0807(7) 0.0884(2) 0.0301(16) Uani 1 1 d . . . . .
C26A C 0.1609(9) 0.3219(9) 0.4919(3) 0.040(2) Uani 1 1 d . . . . .
H26A H 0.252592 0.319601 0.484703 0.061 Uiso 1 1 calc R U . . .
H26B H 0.154981 0.282835 0.520504 0.061 Uiso 1 1 calc R U . . .
H26C H 0.138017 0.407229 0.493561 0.061 Uiso 1 1 calc R U . . .
C22 C 0.5693(8) 0.3840(7) 0.4602(2) 0.0286(15) Uani 1 1 d . . . . .
H22D H 0.491662 0.342075 0.471309 0.043 Uiso 1 1 calc R U . . .
H22E H 0.591802 0.463023 0.475605 0.043 Uiso 1 1 calc R U . . .
H22F H 0.646310 0.333428 0.465437 0.043 Uiso 1 1 calc R U . . .
C16 C 0.5220(7) 0.4297(6) 0.1667(2) 0.0227(14) Uani 1 1 d . . . . .
C19 C 0.4186(12) -0.0803(9) 0.4387(3) 0.051(3) Uani 1 1 d . . . . .
H19A H 0.418629 -0.010529 0.458929 0.077 Uiso 1 1 calc R U . . .
H19B H 0.431552 -0.155121 0.455820 0.077 Uiso 1 1 calc R U . . .
H19C H 0.332424 -0.089309 0.419285 0.077 Uiso 1 1 calc R U . . .
C12A C 0.1142(7) 0.2450(7) 0.3761(2) 0.0234(14) Uani 1 1 d . . . . .
H12A H 0.130591 0.160914 0.379635 0.028 Uiso 1 1 calc R U . . .
C8 C 0.5232(8) 0.1717(7) 0.4055(2) 0.0257(15) Uani 1 1 d . . . . .
H8 H 0.542393 0.172563 0.436898 0.031 Uiso 1 1 calc R U . . .
C18A C 0.0881(13) -0.1913(8) 0.1179(3) 0.051(3) Uani 1 1 d . . . . .
H18A H 0.174879 -0.190333 0.136906 0.077 Uiso 1 1 calc R U . . .
H18B H 0.074748 -0.266076 0.099618 0.077 Uiso 1 1 calc R U . . .
H18C H 0.015773 -0.189115 0.136331 0.077 Uiso 1 1 calc R U . . .
C14A C 0.0535(8) 0.4333(7) 0.4038(2) 0.0269(15) Uani 1 1 d . . . . .
H14A H 0.023004 0.477241 0.426939 0.032 Uiso 1 1 calc R U . . .
C29A C 0.0477(8) 0.6317(7) 0.3589(3) 0.0289(16) Uani 1 1 d . . . . .
C25A C 0.0621(7) 0.2530(7) 0.4558(2) 0.0277(15) Uani 1 1 d . . . . .
C20 C 0.5371(11) -0.1704(8) 0.3809(3) 0.045(2) Uani 1 1 d . . . . .
H20A H 0.449647 -0.185373 0.362532 0.068 Uiso 1 1 calc R U . . .
H20B H 0.555709 -0.241740 0.399479 0.068 Uiso 1 1 calc R U . . .
H20C H 0.607417 -0.156516 0.361862 0.068 Uiso 1 1 calc R U . . .
C24A C 0.0688(9) 0.3554(7) 0.0367(2) 0.0345(18) Uani 1 1 d . . . . .
H24D H 0.056902 0.432137 0.020662 0.052 Uiso 1 1 calc R U . . .
H24E H -0.014365 0.302221 0.031131 0.052 Uiso 1 1 calc R U . . .
H24F H 0.142525 0.314057 0.026602 0.052 Uiso 1 1 calc R U . . .
C13A C 0.0767(7) 0.3104(7) 0.4106(2) 0.0232(14) Uani 1 1 d . . . . .
C32A C 0.0014(11) 0.6871(8) 0.4004(3) 0.045(2) Uani 1 1 d . . . . .
H32A H -0.008455 0.774918 0.396138 0.068 Uiso 1 1 calc R U . . .
H32B H 0.068395 0.675355 0.426232 0.068 Uiso 1 1 calc R U . . .
H32C H -0.085164 0.646368 0.405214 0.068 Uiso 1 1 calc R U . . .
C32 C 0.7217(11) 0.6584(9) 0.1798(3) 0.051(3) Uani 1 1 d . . . . .
H32D H 0.684999 0.628819 0.206325 0.077 Uiso 1 1 calc R U . . .
H32E H 0.748164 0.746165 0.183301 0.077 Uiso 1 1 calc R U . . .
H32F H 0.800438 0.613887 0.175859 0.077 Uiso 1 1 calc R U . . .
C27A C -0.0814(8) 0.2644(9) 0.4659(3) 0.039(2) Uani 1 1 d . . . . .
H27A H -0.091656 0.226623 0.494421 0.059 Uiso 1 1 calc R U . . .
H27B H -0.145217 0.222621 0.442554 0.059 Uiso 1 1 calc R U . . .
H27C H -0.099136 0.351116 0.467133 0.059 Uiso 1 1 calc R U . . .
C61B C 0.1047(18) -0.0626(10) 0.2534(4) 0.055(4) Uani 0.73(2) 1 d . U P A 1
H61A H 0.100260 -0.097074 0.282794 0.082 Uiso 0.73(2) 1 calc R U P A 1
H61B H 0.177036 -0.098046 0.240203 0.082 Uiso 0.73(2) 1 calc R U P A 1
H61C H 0.018866 -0.081875 0.234518 0.082 Uiso 0.73(2) 1 calc R U P A 1
C23 C 0.6562(8) 0.4780(7) 0.3942(3) 0.0327(17) Uani 1 1 d . . . . .
H23A H 0.735376 0.429990 0.399428 0.049 Uiso 1 1 calc R U . . .
H23B H 0.674507 0.555867 0.410596 0.049 Uiso 1 1 calc R U . . .
H23C H 0.635810 0.494049 0.362524 0.049 Uiso 1 1 calc R U . . .
C31 C 0.6740(10) 0.6899(8) 0.0994(3) 0.044(2) Uani 1 1 d . . . . .
H31A H 0.754157 0.647713 0.095272 0.065 Uiso 1 1 calc R U . . .
H31B H 0.698738 0.777560 0.104510 0.065 Uiso 1 1 calc R U . . .
H31C H 0.607379 0.678602 0.072877 0.065 Uiso 1 1 calc R U . . .
C11A C 0.1280(7) 0.3015(6) 0.3362(2) 0.0214(13) Uani 1 1 d . . . . .
C27 C 0.4314(11) 0.1922(10) 0.0230(3) 0.053(3) Uani 1 1 d . . . . .
H27D H 0.390718 0.140571 0.044543 0.079 Uiso 1 1 calc R U . . .
H27E H 0.439390 0.143052 -0.003254 0.079 Uiso 1 1 calc R U . . .
H27F H 0.374532 0.259720 0.014577 0.079 Uiso 1 1 calc R U . . .
C9A C 0.1209(7) 0.2655(6) 0.1131(2) 0.0222(14) Uani 1 1 d . . . . .
C20A C 0.1911(11) -0.0901(8) 0.0577(3) 0.047(2) Uani 1 1 d . . . . .
H20D H 0.187701 -0.020788 0.037463 0.071 Uiso 1 1 calc R U . . .
H20E H 0.173196 -0.166931 0.040645 0.071 Uiso 1 1 calc R U . . .
H20F H 0.280496 -0.088800 0.075163 0.071 Uiso 1 1 calc R U . . .
C31A C 0.1787(9) 0.7053(7) 0.3521(3) 0.0356(18) Uani 1 1 d . . . . .
H31D H 0.204441 0.683147 0.323472 0.053 Uiso 1 1 calc R U . . .
H31E H 0.250164 0.686778 0.375815 0.053 Uiso 1 1 calc R U . . .
H31F H 0.165135 0.793092 0.352813 0.053 Uiso 1 1 calc R U . . .
C61 C 0.4580(17) -0.0586(9) 0.2416(4) 0.049(4) Uani 0.738(17) 1 d . U P B 1
H61D H 0.378030 -0.087346 0.254740 0.073 Uiso 0.738(17) 1 calc R U P B 1
H61E H 0.538677 -0.083207 0.260255 0.073 Uiso 0.738(17) 1 calc R U P B 1
H61F H 0.453387 -0.094708 0.211989 0.073 Uiso 0.738(17) 1 calc R U P B 1
C23A C -0.0154(9) 0.4467(7) 0.1015(3) 0.0343(18) Uani 1 1 d . . . . .
H23D H 0.005536 0.469129 0.132918 0.051 Uiso 1 1 calc R U . . .
H23E H -0.096566 0.390669 0.096934 0.051 Uiso 1 1 calc R U . . .
H23F H -0.030613 0.520624 0.084046 0.051 Uiso 1 1 calc R U . . .
C26 C 0.6656(12) 0.1418(9) 0.0533(3) 0.052(3) Uani 1 1 d . . . . .
H26D H 0.755762 0.176915 0.064952 0.078 Uiso 1 1 calc R U . . .
H26E H 0.669368 0.095940 0.025935 0.078 Uiso 1 1 calc R U . . .
H26F H 0.632107 0.086560 0.075207 0.078 Uiso 1 1 calc R U . . .
C100 C 0.8108(16) 0.1610(13) 0.2140(5) 0.080(4) Uani 0.75 1 d D U P . .
C18 C 0.6659(12) -0.0419(9) 0.4412(3) 0.056(3) Uani 1 1 d . . . . .
H18D H 0.739740 -0.022066 0.423950 0.084 Uiso 1 1 calc R U . . .
H18E H 0.681552 -0.118006 0.457238 0.084 Uiso 1 1 calc R U . . .
H18F H 0.661195 0.024832 0.462282 0.084 Uiso 1 1 calc R U . . .
C19A C -0.0549(10) -0.0831(8) 0.0596(3) 0.045(2) Uani 1 1 d . . . . .
H19D H -0.123728 -0.070813 0.078648 0.068 Uiso 1 1 calc R U . . .
H19E H -0.074452 -0.162455 0.044196 0.068 Uiso 1 1 calc R U . . .
H19F H -0.054910 -0.017559 0.037753 0.068 Uiso 1 1 calc R U . . .
C28A C 0.0908(10) 0.1182(8) 0.4565(3) 0.0381(19) Uani 1 1 d . . . . .
H28D H 0.181573 0.109801 0.449187 0.057 Uiso 1 1 calc R U . . .
H28E H 0.025079 0.072584 0.434766 0.057 Uiso 1 1 calc R U . . .
H28F H 0.084397 0.085599 0.486090 0.057 Uiso 1 1 calc R U . . .
C104 C 0.8141(13) 0.3526(13) 0.2475(4) 0.058(4) Uani 0.75 1 d D U P . .
H104 H 0.818853 0.439352 0.245549 0.070 Uiso 0.75 1 calc R U P . .
C101 C 0.8015(14) 0.1060(15) 0.2543(5) 0.068(4) Uani 0.75 1 d D U P . .
H101 H 0.795760 0.019235 0.256466 0.081 Uiso 0.75 1 calc R U P . .
C105 C 0.8189(14) 0.2871(12) 0.2093(4) 0.059(4) Uani 0.75 1 d D U P . .
H105 H 0.827210 0.325303 0.181791 0.071 Uiso 0.75 1 calc R U P . .
C102 C 0.8008(15) 0.1783(14) 0.2910(6) 0.078(5) Uani 0.75 1 d D U P . .
H102 H 0.798766 0.140697 0.318904 0.093 Uiso 0.75 1 calc R U P . .
C103 C 0.8029(14) 0.3034(15) 0.2885(5) 0.071(4) Uani 0.75 1 d D U P . .
H103 H 0.796969 0.353413 0.313558 0.085 Uiso 0.75 1 calc R U P . .
C106 C 0.795(2) 0.071(2) 0.1769(7) 0.102(5) Uani 0.75 1 d D U P . .
H10A H 0.829859 -0.006156 0.187507 0.154 Uiso 0.75 1 calc R U P . .
H10B H 0.844153 0.103280 0.153448 0.154 Uiso 0.75 1 calc R U P . .
H10C H 0.699063 0.057181 0.165318 0.154 Uiso 0.75 1 calc R U P . .
C61C C 0.113(4) -0.0008(19) 0.3242(9) 0.036(9) Uani 0.27(2) 1 d D . P A 2
H61G H 0.185133 0.001165 0.349222 0.054 Uiso 0.27(2) 1 calc R U P A 2
H61H H 0.117284 -0.073352 0.305711 0.054 Uiso 0.27(2) 1 calc R U P A 2
H61I H 0.025660 -0.004237 0.335356 0.054 Uiso 0.27(2) 1 calc R U P A 2
C61A C 0.496(3) -0.001(2) 0.1758(10) 0.034(5) Uani 0.262(17) 1 d D U P B 2
H61J H 0.584986 0.006778 0.166054 0.051 Uiso 0.262(17) 1 calc R U P B 2
H61K H 0.427019 -0.016275 0.150109 0.051 Uiso 0.262(17) 1 calc R U P B 2
H61L H 0.491846 -0.069695 0.196273 0.051 Uiso 0.262(17) 1 calc R U P B 2

loop_
_atom_site_aniso_label
_atom_site_aniso_U_11
_atom_site_aniso_U_22
_atom_site_aniso_U_33
_atom_site_aniso_U_23
_atom_site_aniso_U_13
_atom_site_aniso_U_12
Mo1A 0.0252(3) 0.0145(3) 0.0136(3) -0.0004(2) 0.0026(2) 0.0022(2)
Mo1 0.0242(3) 0.0141(3) 0.0159(3) -0.0013(2) 0.0043(2) 0.0004(2)
Cl1 0.0537(12) 0.0193(8) 0.0357(10) -0.0075(7) 0.0060(9) -0.0076(8)
Cl1A 0.0597(13) 0.0196(8) 0.0343(10) 0.0069(7) 0.0068(9) 0.0131(8)
O1A 0.038(3) 0.022(2) 0.018(2) -0.0034(19) 0.002(2) -0.001(2)
O2 0.038(3) 0.013(2) 0.023(2) -0.0037(18) 0.011(2) -0.001(2)
O2A 0.031(3) 0.015(2) 0.026(3) 0.0003(19) 0.011(2) 0.0054(19)
O1 0.030(3) 0.022(2) 0.021(2) 0.0025(19) -0.001(2) 0.008(2)
C1 0.020(3) 0.014(3) 0.021(3) 0.000(2) 0.001(3) 0.001(2)
N1A 0.033(3) 0.018(3) 0.015(3) 0.004(2) 0.007(2) -0.001(2)
N3 0.039(4) 0.014(3) 0.049(4) -0.004(3) 0.005(3) 0.005(2)
C1A 0.023(3) 0.010(3) 0.015(3) 0.003(2) 0.004(2) -0.003(2)
N2 0.037(4) 0.016(3) 0.047(4) -0.002(3) 0.009(3) 0.001(3)
N3A 0.040(4) 0.014(3) 0.043(4) 0.000(3) 0.000(3) 0.002(3)
C6A 0.031(4) 0.021(3) 0.017(3) 0.000(3) 0.005(3) 0.003(3)
N2A 0.041(4) 0.020(3) 0.040(4) 0.002(3) 0.004(3) 0.000(3)
C2A 0.024(3) 0.015(3) 0.018(3) 0.000(2) 0.003(3) 0.000(2)
N1 0.027(3) 0.022(3) 0.021(3) -0.007(2) 0.004(2) 0.003(2)
C2 0.027(3) 0.013(3) 0.021(3) -0.002(2) 0.001(3) 0.005(2)
C16A 0.023(3) 0.021(3) 0.018(3) 0.000(2) 0.007(3) 0.002(3)
C6 0.039(4) 0.022(3) 0.017(3) 0.001(3) 0.003(3) 0.003(3)
C30A 0.044(5) 0.031(4) 0.039(5) 0.004(3) 0.003(4) 0.013(4)
C10A 0.025(3) 0.021(3) 0.015(3) -0.005(2) -0.001(3) 0.000(3)
C12 0.031(4) 0.019(3) 0.023(3) -0.001(3) 0.008(3) 0.001(3)
C13 0.028(4) 0.031(4) 0.025(4) -0.003(3) 0.009(3) 0.004(3)
C15 0.026(4) 0.021(3) 0.030(4) 0.002(3) 0.013(3) 0.002(3)
C11 0.022(3) 0.022(3) 0.025(3) -0.004(3) 0.008(3) 0.001(3)
C5A 0.025(3) 0.023(3) 0.018(3) 0.001(3) 0.005(3) 0.001(3)
C9 0.025(3) 0.023(3) 0.017(3) 0.001(3) 0.001(3) 0.003(3)
C14 0.028(4) 0.029(4) 0.022(3) 0.002(3) 0.012(3) 0.000(3)
C15A 0.024(3) 0.025(4) 0.021(3) -0.002(3) 0.006(3) 0.002(3)
C8A 0.026(3) 0.023(3) 0.014(3) -0.003(2) 0.002(3) 0.003(3)
C17 0.062(6) 0.020(4) 0.023(4) 0.003(3) -0.001(4) 0.001(3)
C10 0.022(3) 0.019(3) 0.019(3) 0.004(3) 0.003(3) -0.001(3)
C24 0.033(4) 0.029(4) 0.032(4) -0.003(3) 0.000(3) 0.009(3)
C5 0.023(3) 0.024(3) 0.023(3) 0.003(3) 0.004(3) 0.002(3)
C25 0.047(5) 0.035(4) 0.023(4) -0.005(3) 0.015(3) 0.005(4)
C21 0.024(3) 0.024(3) 0.022(3) -0.003(3) -0.001(3) -0.001(3)
C7 0.034(4) 0.022(3) 0.021(3) 0.004(3) 0.000(3) 0.001(3)
C7A 0.029(4) 0.022(3) 0.019(3) -0.001(3) 0.005(3) 0.000(3)
C22A 0.042(5) 0.022(4) 0.030(4) 0.002(3) 0.002(3) -0.001(3)
C21A 0.036(4) 0.019(3) 0.018(3) 0.000(3) -0.003(3) 0.003(3)
C29 0.043(5) 0.023(4) 0.031(4) 0.001(3) 0.017(3) -0.009(3)
C30 0.064(6) 0.018(4) 0.069(7) 0.005(4) 0.034(5) 0.004(4)
C28 0.052(5) 0.044(5) 0.023(4) -0.002(3) 0.018(4) 0.004(4)
C17A 0.048(5) 0.020(3) 0.023(4) 0.001(3) 0.008(3) 0.002(3)
C26A 0.043(5) 0.057(6) 0.021(4) 0.000(4) 0.001(3) 0.004(4)
C22 0.033(4) 0.030(4) 0.021(3) -0.001(3) 0.000(3) 0.003(3)
C16 0.027(4) 0.019(3) 0.023(3) -0.006(3) 0.010(3) 0.000(3)
C19 0.084(8) 0.038(5) 0.033(5) 0.008(4) 0.015(5) -0.004(5)
C12A 0.022(3) 0.027(4) 0.022(3) 0.003(3) 0.003(3) 0.003(3)
C8 0.034(4) 0.025(4) 0.017(3) 0.004(3) -0.001(3) 0.001(3)
C18A 0.097(8) 0.023(4) 0.034(5) 0.002(3) 0.017(5) 0.000(5)
C14A 0.031(4) 0.033(4) 0.018(3) -0.004(3) 0.005(3) 0.006(3)
C29A 0.033(4) 0.023(4) 0.032(4) -0.006(3) 0.009(3) 0.003(3)
C25A 0.025(4) 0.037(4) 0.021(3) 0.002(3) 0.006(3) 0.001(3)
C20 0.075(7) 0.025(4) 0.035(5) 0.004(3) 0.000(4) 0.009(4)
C24A 0.056(5) 0.028(4) 0.018(3) -0.001(3) -0.005(3) 0.009(4)
C13A 0.023(3) 0.029(4) 0.018(3) 0.004(3) 0.005(3) 0.000(3)
C32A 0.064(6) 0.037(5) 0.040(5) -0.010(4) 0.024(5) 0.009(4)
C32 0.057(6) 0.043(5) 0.050(6) -0.003(4) 0.007(5) -0.023(5)
C27A 0.034(4) 0.057(6) 0.029(4) 0.007(4) 0.014(3) 0.004(4)
C61B 0.107(11) 0.022(6) 0.033(6) -0.005(5) 0.011(7) -0.009(6)
C23 0.032(4) 0.024(4) 0.039(4) -0.005(3) 0.003(3) -0.006(3)
C31 0.063(6) 0.029(4) 0.044(5) 0.009(4) 0.027(5) -0.004(4)
C11A 0.023(3) 0.023(3) 0.018(3) -0.001(3) 0.001(3) 0.002(3)
C27 0.066(7) 0.060(6) 0.030(5) -0.013(4) 0.016(4) -0.023(5)
C9A 0.029(4) 0.019(3) 0.018(3) 0.003(3) -0.001(3) 0.003(3)
C20A 0.066(6) 0.032(5) 0.048(5) -0.012(4) 0.027(5) -0.001(4)
C31A 0.042(5) 0.024(4) 0.043(5) -0.005(3) 0.015(4) 0.002(3)
C61 0.106(10) 0.013(5) 0.028(6) -0.001(4) 0.011(6) 0.006(5)
C23A 0.040(5) 0.026(4) 0.036(4) 0.002(3) 0.000(4) 0.011(3)
C26 0.086(8) 0.046(5) 0.033(5) -0.001(4) 0.030(5) 0.023(5)
C100 0.044(6) 0.100(8) 0.092(8) -0.024(7) -0.007(6) 0.014(6)
C18 0.076(7) 0.035(5) 0.050(6) 0.009(4) -0.018(5) 0.007(5)
C19A 0.053(6) 0.036(5) 0.044(5) -0.010(4) 0.000(4) -0.009(4)
C28A 0.054(5) 0.041(5) 0.021(4) 0.013(3) 0.012(4) 0.002(4)
C104 0.033(6) 0.057(7) 0.083(8) 0.001(6) -0.002(6) 0.013(5)
C101 0.037(6) 0.066(7) 0.095(9) 0.009(7) -0.013(6) 0.004(6)
C105 0.036(6) 0.081(8) 0.059(7) 0.009(6) -0.002(5) 0.008(6)
C102 0.034(6) 0.107(9) 0.087(9) 0.012(8) -0.008(6) 0.000(6)
C103 0.036(6) 0.095(9) 0.078(8) -0.009(7) -0.001(6) -0.002(6)
C106 0.065(8) 0.122(10) 0.116(10) -0.023(9) -0.002(8) 0.012(8)
C61C 0.07(2) 0.015(13) 0.023(14) 0.002(10) 0.012(14) -0.006(13)
C61A 0.043(9) 0.017(8) 0.039(9) -0.008(8) 0.002(8) -0.003(8)

loop_
_atom_type_symbol
_atom_type_description
_atom_type_scat_dispersion_real
_atom_type_scat_dispersion_imag
_atom_type_scat_source
C C 0.0033 0.0016 'International Tables Vol C Tables 4.2.6.8 and 6.1.1.4'
H H 0.0000 0.0000 'International Tables Vol C Tables 4.2.6.8 and 6.1.1.4'
Cl Cl 0.1484 0.1585 'International Tables Vol C Tables 4.2.6.8 and 6.1.1.4'
Mo Mo -1.6832 0.6857 'International Tables Vol C Tables 4.2.6.8 and 6.1.1.4'
N N 0.0061 0.0033 'International Tables Vol C Tables 4.2.6.8 and 6.1.1.4'
O O 0.0106 0.0060 'International Tables Vol C Tables 4.2.6.8 and 6.1.1.4'

loop_
_geom_angle_atom_site_label_1
_geom_angle_atom_site_label_2
_geom_angle_atom_site_label_3
_geom_angle
_geom_angle_site_symmetry_1
_geom_angle_site_symmetry_3
_geom_angle_publ_flag
Mo1 Mo1A Cl1A 105.17(6) . . ?
O1A Mo1A Mo1 105.94(17) . . ?
O1A Mo1A Cl1A 97.63(16) . . ?
O1A Mo1A O2A 145.8(2) . . ?
O1A Mo1A C1A 79.1(2) . . ?
O2A Mo1A Mo1 102.72(16) . . ?
O2A Mo1A Cl1A 92.38(15) . . ?
O2A Mo1A C1A 79.9(2) . . ?
C1A Mo1A Mo1 95.81(17) . . ?
C1A Mo1A Cl1A 158.82(19) . . ?
Mo1A Mo1 Cl1 105.76(6) . . ?
O2 Mo1 Mo1A 101.68(16) . . ?
O2 Mo1 Cl1 92.62(15) . . ?
O2 Mo1 C1 79.6(2) . . ?
O1 Mo1 Mo1A 105.21(16) . . ?
O1 Mo1 Cl1 96.88(16) . . ?
O1 Mo1 O2 147.7(2) . . ?
O1 Mo1 C1 79.9(2) . . ?
C1 Mo1 Mo1A 96.71(17) . . ?
C1 Mo1 Cl1 157.31(18) . . ?
C10A O1A Mo1A 145.4(5) . . ?
C16 O2 Mo1 142.4(4) . . ?
C16A O2A Mo1A 142.0(4) . . ?
C10 O1 Mo1 145.0(4) . . ?
N1 C1 Mo1 127.5(5) . . ?
N1 C1 C2 105.4(6) . . ?
C2 C1 Mo1 127.1(5) . . ?
C1A N1A C11A 127.5(6) . . ?
N2A N1A C1A 110.7(6) . . ?
N2A N1A C11A 120.8(6) . . ?
N2 N3 C2 110.1(6) . . ?
N2 N3 C61 112.3(7) . . ?
C2 N3 C61 137.6(8) . . ?
N1A C1A Mo1A 126.9(4) . . ?
C2A C1A Mo1A 128.6(5) . . ?
C2A C1A N1A 104.6(5) . . ?
N3 N2 N1 107.3(6) . . ?
N3 N2 C61A 102.1(14) . . ?
N1 N2 C61A 150.0(14) . . ?
N2A N3A C2A 109.3(6) . . ?
N2A N3A C61B 111.3(7) . . ?
C2A N3A C61B 139.2(8) . . ?
C5A C6A H6A 119.4 . . ?
C7A C6A H6A 119.4 . . ?
C7A C6A C5A 121.3(6) . . ?
N1A N2A C61C 146.8(13) . . ?
N3A N2A N1A 107.1(6) . . ?
N3A N2A C61C 105.8(13) . . ?
C1A C2A C5A 128.2(6) . . ?
N3A C2A C1A 108.2(6) . . ?
N3A C2A C5A 123.2(6) . . ?
C1 N1 C11 127.5(6) . . ?
N2 N1 C1 110.9(6) . . ?
N2 N1 C11 121.0(6) . . ?
C1 C2 N3 106.1(6) . . ?
C1 C2 C5 129.0(6) . . ?
N3 C2 C5 124.7(6) . . ?
O2A C16A C15A 119.7(6) . . ?
O2A C16A C11A 121.7(6) . . ?
C11A C16A C15A 118.6(6) . . ?
C5 C6 H6 119.4 . . ?
C7 C6 H6 119.4 . . ?
C7 C6 C5 121.2(7) . . ?
H30A C30A H30B 109.5 . . ?
H30A C30A H30C 109.5 . . ?
H30B C30A H30C 109.5 . . ?
C29A C30A H30A 109.5 . . ?
C29A C30A H30B 109.5 . . ?
C29A C30A H30C 109.5 . . ?
O1A C10A C5A 120.7(6) . . ?
O1A C10A C9A 119.2(6) . . ?
C5A C10A C9A 120.2(6) . . ?
C13 C12 H12 119.8 . . ?
C11 C12 H12 119.8 . . ?
C11 C12 C13 120.5(7) . . ?
C12 C13 C25 119.1(7) . . ?
C14 C13 C12 117.5(7) . . ?
C14 C13 C25 123.3(7) . . ?
C14 C15 C29 121.9(6) . . ?
C14 C15 C16 117.4(6) . . ?
C16 C15 C29 120.7(6) . . ?
C12 C11 N1 120.3(6) . . ?
C12 C11 C16 121.3(6) . . ?
C16 C11 N1 118.2(6) . . ?
C6A C5A C2A 123.0(6) . . ?
C6A C5A C10A 119.9(6) . . ?
C10A C5A C2A 116.8(6) . . ?
C10 C9 C21 121.6(6) . . ?
C8 C9 C10 116.6(6) . . ?
C8 C9 C21 121.7(6) . . ?
C13 C14 C15 124.0(7) . . ?
C13 C14 H14 118.0 . . ?
C15 C14 H14 118.0 . . ?
C16A C15A C29A 119.7(6) . . ?
C14A C15A C16A 117.0(6) . . ?
C14A C15A C29A 123.3(6) . . ?
C7A C8A H8A 118.2 . . ?
C9A C8A H8A 118.2 . . ?
C9A C8A C7A 123.6(6) . . ?
C7 C17 C19 108.7(7) . . ?
C20 C17 C7 112.5(6) . . ?
C20 C17 C19 108.4(7) . . ?
C18 C17 C7 110.0(7) . . ?
C18 C17 C19 108.2(8) . . ?
C18 C17 C20 109.0(8) . . ?
O1 C10 C9 118.5(6) . . ?
O1 C10 C5 120.9(6) . . ?
C5 C10 C9 120.6(6) . . ?
H24A C24 H24B 109.5 . . ?
H24A C24 H24C 109.5 . . ?
H24B C24 H24C 109.5 . . ?
C21 C24 H24A 109.5 . . ?
C21 C24 H24B 109.5 . . ?
C21 C24 H24C 109.5 . . ?
C6 C5 C2 123.3(6) . . ?
C6 C5 C10 119.5(6) . . ?
C10 C5 C2 116.8(6) . . ?
C28 C25 C13 111.9(7) . . ?
C28 C25 C27 108.3(7) . . ?
C27 C25 C13 108.9(7) . . ?
C26 C25 C13 109.3(7) . . ?
C26 C25 C28 108.0(7) . . ?
C26 C25 C27 110.5(8) . . ?
C9 C21 C22 110.9(6) . . ?
C9 C21 C23 109.0(6) . . ?
C24 C21 C9 111.9(6) . . ?
C24 C21 C22 106.9(6) . . ?
C24 C21 C23 109.9(6) . . ?
C22 C21 C23 108.1(6) . . ?
C6 C7 C17 122.8(7) . . ?
C6 C7 C8 117.6(6) . . ?
C8 C7 C17 119.5(6) . . ?
C6A C7A C8A 117.8(6) . . ?
C6A C7A C17A 123.1(6) . . ?
C8A C7A C17A 119.1(6) . . ?
H22A C22A H22B 109.5 . . ?
H22A C22A H22C 109.5 . . ?
H22B C22A H22C 109.5 . . ?
C21A C22A H22A 109.5 . . ?
C21A C22A H22B 109.5 . . ?
C21A C22A H22C 109.5 . . ?
C22A C21A C24A 107.2(6) . . ?
C22A C21A C9A 112.1(6) . . ?
C22A C21A C23A 109.7(6) . . ?
C9A C21A C24A 111.0(6) . . ?
C23A C21A C24A 108.0(6) . . ?
C23A C21A C9A 108.8(6) . . ?
C30 C29 C15 109.4(6) . . ?
C32 C29 C15 109.8(7) . . ?
C32 C29 C30 111.6(8) . . ?
C31 C29 C15 111.3(6) . . ?
C31 C29 C30 107.2(7) . . ?
C31 C29 C32 107.4(7) . . ?
C29 C30 H30D 109.5 . . ?
C29 C30 H30E 109.5 . . ?
C29 C30 H30F 109.5 . . ?
H30D C30 H30E 109.5 . . ?
H30D C30 H30F 109.5 . . ?
H30E C30 H30F 109.5 . . ?
C25 C28 H28A 109.5 . . ?
C25 C28 H28B 109.5 . . ?
C25 C28 H28C 109.5 . . ?
H28A C28 H28B 109.5 . . ?
H28A C28 H28C 109.5 . . ?
H28B C28 H28C 109.5 . . ?
C7A C17A C19A 108.6(6) . . ?
C18A C17A C7A 112.3(6) . . ?
C18A C17A C19A 108.1(8) . . ?
C20A C17A C7A 110.7(7) . . ?
C20A C17A C18A 108.9(8) . . ?
C20A C17A C19A 108.2(7) . . ?
H26A C26A H26B 109.5 . . ?
H26A C26A H26C 109.5 . . ?
H26B C26A H26C 109.5 . . ?
C25A C26A H26A 109.5 . . ?
C25A C26A H26B 109.5 . . ?
C25A C26A H26C 109.5 . . ?
C21 C22 H22D 109.5 . . ?
C21 C22 H22E 109.5 . . ?
C21 C22 H22F 109.5 . . ?
H22D C22 H22E 109.5 . . ?
H22D C22 H22F 109.5 . . ?
H22E C22 H22F 109.5 . . ?
O2 C16 C15 119.4(6) . . ?
O2 C16 C11 121.6(6) . . ?
C11 C16 C15 119.0(6) . . ?
C17 C19 H19A 109.5 . . ?
C17 C19 H19B 109.5 . . ?
C17 C19 H19C 109.5 . . ?
H19A C19 H19B 109.5 . . ?
H19A C19 H19C 109.5 . . ?
H19B C19 H19C 109.5 . . ?
C13A C12A H12A 119.9 . . ?
C13A C12A C11A 120.3(7) . . ?
C11A C12A H12A 119.9 . . ?
C9 C8 C7 124.3(6) . . ?
C9 C8 H8 117.8 . . ?
C7 C8 H8 117.8 . . ?
C17A C18A H18A 109.5 . . ?
C17A C18A H18B 109.5 . . ?
C17A C18A H18C 109.5 . . ?
H18A C18A H18B 109.5 . . ?
H18A C18A H18C 109.5 . . ?
H18B C18A H18C 109.5 . . ?
C15A C14A H14A 117.8 . . ?
C15A C14A C13A 124.3(7) . . ?
C13A C14A H14A 117.8 . . ?
C30A C29A C15A 111.0(6) . . ?
C30A C29A C32A 108.0(7) . . ?
C30A C29A C31A 110.0(7) . . ?
C15A C29A C32A 111.0(7) . . ?
C15A C29A C31A 110.5(6) . . ?
C31A C29A C32A 106.2(7) . . ?
C26A C25A C13A 109.3(6) . . ?
C27A C25A C26A 108.9(7) . . ?
C27A C25A C13A 109.2(6) . . ?
C28A C25A C26A 108.8(7) . . ?
C28A C25A C13A 111.7(6) . . ?
C28A C25A C27A 108.9(7) . . ?
C17 C20 H20A 109.5 . . ?
C17 C20 H20B 109.5 . . ?
C17 C20 H20C 109.5 . . ?
H20A C20 H20B 109.5 . . ?
H20A C20 H20C 109.5 . . ?
H20B C20 H20C 109.5 . . ?
C21A C24A H24D 109.5 . . ?
C21A C24A H24E 109.5 . . ?
C21A C24A H24F 109.5 . . ?
H24D C24A H24E 109.5 . . ?
H24D C24A H24F 109.5 . . ?
H24E C24A H24F 109.5 . . ?
C12A C13A C14A 117.7(6) . . ?
C12A C13A C25A 122.5(7) . . ?
C14A C13A C25A 119.8(6) . . ?
C29A C32A H32A 109.5 . . ?
C29A C32A H32B 109.5 . . ?
C29A C32A H32C 109.5 . . ?
H32A C32A H32B 109.5 . . ?
H32A C32A H32C 109.5 . . ?
H32B C32A H32C 109.5 . . ?
C29 C32 H32D 109.5 . . ?
C29 C32 H32E 109.5 . . ?
C29 C32 H32F 109.5 . . ?
H32D C32 H32E 109.5 . . ?
H32D C32 H32F 109.5 . . ?
H32E C32 H32F 109.5 . . ?
C25A C27A H27A 109.5 . . ?
C25A C27A H27B 109.5 . . ?
C25A C27A H27C 109.5 . . ?
H27A C27A H27B 109.5 . . ?
H27A C27A H27C 109.5 . . ?
H27B C27A H27C 109.5 . . ?
N3A C61B H61A 109.5 . . ?
N3A C61B H61B 109.5 . . ?
N3A C61B H61C 109.5 . . ?
H61A C61B H61B 109.5 . . ?
H61A C61B H61C 109.5 . . ?
H61B C61B H61C 109.5 . . ?
C21 C23 H23A 109.5 . . ?
C21 C23 H23B 109.5 . . ?
C21 C23 H23C 109.5 . . ?
H23A C23 H23B 109.5 . . ?
H23A C23 H23C 109.5 . . ?
H23B C23 H23C 109.5 . . ?
C29 C31 H31A 109.5 . . ?
C29 C31 H31B 109.5 . . ?
C29 C31 H31C 109.5 . . ?
H31A C31 H31B 109.5 . . ?
H31A C31 H31C 109.5 . . ?
H31B C31 H31C 109.5 . . ?
C16A C11A N1A 118.3(6) . . ?
C12A C11A N1A 119.9(6) . . ?
C12A C11A C16A 121.7(6) . . ?
C25 C27 H27D 109.5 . . ?
C25 C27 H27E 109.5 . . ?
C25 C27 H27F 109.5 . . ?
H27D C27 H27E 109.5 . . ?
H27D C27 H27F 109.5 . . ?
H27E C27 H27F 109.5 . . ?
C10A C9A C21A 121.6(6) . . ?
C8A C9A C10A 117.0(6) . . ?
C8A C9A C21A 121.4(6) . . ?
C17A C20A H20D 109.5 . . ?
C17A C20A H20E 109.5 . . ?
C17A C20A H20F 109.5 . . ?
H20D C20A H20E 109.5 . . ?
H20D C20A H20F 109.5 . . ?
H20E C20A H20F 109.5 . . ?
C29A C31A H31D 109.5 . . ?
C29A C31A H31E 109.5 . . ?
C29A C31A H31F 109.5 . . ?
H31D C31A H31E 109.5 . . ?
H31D C31A H31F 109.5 . . ?
H31E C31A H31F 109.5 . . ?
N3 C61 H61D 109.5 . . ?
N3 C61 H61E 109.5 . . ?
N3 C61 H61F 109.5 . . ?
H61D C61 H61E 109.5 . . ?
H61D C61 H61F 109.5 . . ?
H61E C61 H61F 109.5 . . ?
C21A C23A H23D 109.5 . . ?
C21A C23A H23E 109.5 . . ?
C21A C23A H23F 109.5 . . ?
H23D C23A H23E 109.5 . . ?
H23D C23A H23F 109.5 . . ?
H23E C23A H23F 109.5 . . ?
C25 C26 H26D 109.5 . . ?
C25 C26 H26E 109.5 . . ?
C25 C26 H26F 109.5 . . ?
H26D C26 H26E 109.5 . . ?
H26D C26 H26F 109.5 . . ?
H26E C26 H26F 109.5 . . ?
C101 C100 C105 122.4(14) . . ?
C101 C100 C106 112.5(16) . . ?
C105 C100 C106 124.8(16) . . ?
C17 C18 H18D 109.5 . . ?
C17 C18 H18E 109.5 . . ?
C17 C18 H18F 109.5 . . ?
H18D C18 H18E 109.5 . . ?
H18D C18 H18F 109.5 . . ?
H18E C18 H18F 109.5 . . ?
C17A C19A H19D 109.5 . . ?
C17A C19A H19E 109.5 . . ?
C17A C19A H19F 109.5 . . ?
H19D C19A H19E 109.5 . . ?
H19D C19A H19F 109.5 . . ?
H19E C19A H19F 109.5 . . ?
C25A C28A H28D 109.5 . . ?
C25A C28A H28E 109.5 . . ?
C25A C28A H28F 109.5 . . ?
H28D C28A H28E 109.5 . . ?
H28D C28A H28F 109.5 . . ?
H28E C28A H28F 109.5 . . ?
C105 C104 H104 117.1 . . ?
C105 C104 C103 125.7(14) . . ?
C103 C104 H104 117.1 . . ?
C100 C101 H101 120.5 . . ?
C102 C101 C100 119.0(16) . . ?
C102 C101 H101 120.5 . . ?
C100 C105 H105 122.6 . . ?
C104 C105 C100 114.7(13) . . ?
C104 C105 H105 122.6 . . ?
C101 C102 H102 119.1 . . ?
C101 C102 C103 121.8(17) . . ?
C103 C102 H102 119.1 . . ?
C104 C103 H103 121.9 . . ?
C102 C103 C104 116.2(16) . . ?
C102 C103 H103 121.9 . . ?
C100 C106 H10A 109.5 . . ?
C100 C106 H10B 109.5 . . ?
C100 C106 H10C 109.5 . . ?
H10A C106 H10B 109.5 . . ?
H10A C106 H10C 109.5 . . ?
H10B C106 H10C 109.5 . . ?
N2A C61C H61G 109.5 . . ?
N2A C61C H61H 109.5 . . ?
N2A C61C H61I 109.5 . . ?
H61G C61C H61H 109.5 . . ?
H61G C61C H61I 109.5 . . ?
H61H C61C H61I 109.5 . . ?
N2 C61A H61J 109.5 . . ?
N2 C61A H61K 109.5 . . ?
N2 C61A H61L 109.5 . . ?
H61J C61A H61K 109.5 . . ?
H61J C61A H61L 109.5 . . ?
H61K C61A H61L 109.5 . . ?

loop_
_geom_bond_atom_site_label_1
_geom_bond_atom_site_label_2
_geom_bond_distance
_geom_bond_site_symmetry_2
_geom_bond_publ_flag
Mo1A Mo1 2.2707(8) . ?
Mo1A Cl1A 2.3721(18) . ?
Mo1A O1A 1.923(5) . ?
Mo1A O2A 1.939(5) . ?
Mo1A C1A 2.136(6) . ?
Mo1 Cl1 2.3643(18) . ?
Mo1 O2 1.929(5) . ?
Mo1 O1 1.929(5) . ?
Mo1 C1 2.142(6) . ?
O1A C10A 1.340(8) . ?
O2 C16 1.340(8) . ?
O2A C16A 1.332(8) . ?
O1 C10 1.334(8) . ?
C1 N1 1.374(8) . ?
C1 C2 1.383(9) . ?
N1A C1A 1.382(8) . ?
N1A N2A 1.333(8) . ?
N1A C11A 1.436(9) . ?
N3 N2 1.319(10) . ?
N3 C2 1.389(9) . ?
N3 C61 1.443(11) . ?
C1A C2A 1.368(9) . ?
N2 N1 1.332(8) . ?
N2 C61A 1.446(17) . ?
N3A N2A 1.331(10) . ?
N3A C2A 1.365(9) . ?
N3A C61B 1.443(12) . ?
C6A H6A 0.9500 . ?
C6A C5A 1.394(9) . ?
C6A C7A 1.376(9) . ?
N2A C61C 1.438(16) . ?
C2A C5A 1.455(9) . ?
N1 C11 1.422(9) . ?
C2 C5 1.451(9) . ?
C16A C15A 1.431(9) . ?
C16A C11A 1.398(9) . ?
C6 H6 0.9500 . ?
C6 C5 1.403(10) . ?
C6 C7 1.383(10) . ?
C30A H30A 0.9800 . ?
C30A H30B 0.9800 . ?
C30A H30C 0.9800 . ?
C30A C29A 1.534(11) . ?
C10A C5A 1.409(9) . ?
C10A C9A 1.413(9) . ?
C12 H12 0.9500 . ?
C12 C13 1.397(10) . ?
C12 C11 1.384(9) . ?
C13 C14 1.388(11) . ?
C13 C25 1.541(10) . ?
C15 C14 1.391(10) . ?
C15 C29 1.544(10) . ?
C15 C16 1.421(10) . ?
C11 C16 1.401(9) . ?
C9 C10 1.418(9) . ?
C9 C21 1.535(9) . ?
C9 C8 1.390(10) . ?
C14 H14 0.9500 . ?
C15A C14A 1.383(10) . ?
C15A C29A 1.536(10) . ?
C8A H8A 0.9500 . ?
C8A C7A 1.403(10) . ?
C8A C9A 1.393(9) . ?
C17 C7 1.524(10) . ?
C17 C19 1.554(13) . ?
C17 C20 1.522(11) . ?
C17 C18 1.514(13) . ?
C10 C5 1.414(10) . ?
C24 H24A 0.9800 . ?
C24 H24B 0.9800 . ?
C24 H24C 0.9800 . ?
C24 C21 1.531(10) . ?
C25 C28 1.525(11) . ?
C25 C27 1.536(13) . ?
C25 C26 1.522(13) . ?
C21 C22 1.542(10) . ?
C21 C23 1.544(10) . ?
C7 C8 1.401(10) . ?
C7A C17A 1.532(10) . ?
C22A H22A 0.9800 . ?
C22A H22B 0.9800 . ?
C22A H22C 0.9800 . ?
C22A C21A 1.511(11) . ?
C21A C24A 1.544(9) . ?
C21A C9A 1.532(9) . ?
C21A C23A 1.528(11) . ?
C29 C30 1.541(12) . ?
C29 C32 1.535(13) . ?
C29 C31 1.525(10) . ?
C30 H30D 0.9800 . ?
C30 H30E 0.9800 . ?
C30 H30F 0.9800 . ?
C28 H28A 0.9800 . ?
C28 H28B 0.9800 . ?
C28 H28C 0.9800 . ?
C17A C18A 1.511(11) . ?
C17A C20A 1.511(12) . ?
C17A C19A 1.565(12) . ?
C26A H26A 0.9800 . ?
C26A H26B 0.9800 . ?
C26A H26C 0.9800 . ?
C26A C25A 1.536(11) . ?
C22 H22D 0.9800 . ?
C22 H22E 0.9800 . ?
C22 H22F 0.9800 . ?
C19 H19A 0.9800 . ?
C19 H19B 0.9800 . ?
C19 H19C 0.9800 . ?
C12A H12A 0.9500 . ?
C12A C13A 1.382(10) . ?
C12A C11A 1.387(10) . ?
C8 H8 0.9500 . ?
C18A H18A 0.9800 . ?
C18A H18B 0.9800 . ?
C18A H18C 0.9800 . ?
C14A H14A 0.9500 . ?
C14A C13A 1.393(10) . ?
C29A C32A 1.544(11) . ?
C29A C31A 1.536(11) . ?
C25A C13A 1.539(9) . ?
C25A C27A 1.530(11) . ?
C25A C28A 1.522(11) . ?
C20 H20A 0.9800 . ?
C20 H20B 0.9800 . ?
C20 H20C 0.9800 . ?
C24A H24D 0.9800 . ?
C24A H24E 0.9800 . ?
C24A H24F 0.9800 . ?
C32A H32A 0.9800 . ?
C32A H32B 0.9800 . ?
C32A H32C 0.9800 . ?
C32 H32D 0.9800 . ?
C32 H32E 0.9800 . ?
C32 H32F 0.9800 . ?
C27A H27A 0.9800 . ?
C27A H27B 0.9800 . ?
C27A H27C 0.9800 . ?
C61B H61A 0.9800 . ?
C61B H61B 0.9800 . ?
C61B H61C 0.9800 . ?
C23 H23A 0.9800 . ?
C23 H23B 0.9800 . ?
C23 H23C 0.9800 . ?
C31 H31A 0.9800 . ?
C31 H31B 0.9800 . ?
C31 H31C 0.9800 . ?
C27 H27D 0.9800 . ?
C27 H27E 0.9800 . ?
C27 H27F 0.9800 . ?
C20A H20D 0.9800 . ?
C20A H20E 0.9800 . ?
C20A H20F 0.9800 . ?
C31A H31D 0.9800 . ?
C31A H31E 0.9800 . ?
C31A H31F 0.9800 . ?
C61 H61D 0.9800 . ?
C61 H61E 0.9800 . ?
C61 H61F 0.9800 . ?
C23A H23D 0.9800 . ?
C23A H23E 0.9800 . ?
C23A H23F 0.9800 . ?
C26 H26D 0.9800 . ?
C26 H26E 0.9800 . ?
C26 H26F 0.9800 . ?
C100 C101 1.381(9) . ?
C100 C105 1.386(9) . ?
C100 C106 1.480(16) . ?
C18 H18D 0.9800 . ?
C18 H18E 0.9800 . ?
C18 H18F 0.9800 . ?
C19A H19D 0.9800 . ?
C19A H19E 0.9800 . ?
C19A H19F 0.9800 . ?
C28A H28D 0.9800 . ?
C28A H28E 0.9800 . ?
C28A H28F 0.9800 . ?
C104 H104 0.9500 . ?
C104 C105 1.376(9) . ?
C104 C103 1.377(9) . ?
C101 H101 0.9500 . ?
C101 C102 1.370(10) . ?
C105 H105 0.9500 . ?
C102 H102 0.9500 . ?
C102 C103 1.371(10) . ?
C103 H103 0.9500 . ?
C106 H10A 0.9800 . ?
C106 H10B 0.9800 . ?
C106 H10C 0.9800 . ?
C61C H61G 0.9800 . ?
C61C H61H 0.9800 . ?
C61C H61I 0.9800 . ?
C61A H61J 0.9800 . ?
C61A H61K 0.9800 . ?
C61A H61L 0.9800 . ?

loop_
_geom_torsion_atom_site_label_1
_geom_torsion_atom_site_label_2
_geom_torsion_atom_site_label_3
_geom_torsion_atom_site_label_4
_geom_torsion
_geom_torsion_site_symmetry_1
_geom_torsion_site_symmetry_2
_geom_torsion_site_symmetry_3
_geom_torsion_site_symmetry_4
_geom_torsion_publ_flag
Mo1A O1A C10A C5A -4.2(13) . . . . ?
Mo1A O1A C10A C9A 174.3(6) . . . . ?
Mo1A O2A C16A C15A 174.0(5) . . . . ?
Mo1A O2A C16A C11A -8.6(12) . . . . ?
Mo1A C1A C2A N3A 177.6(5) . . . . ?
Mo1A C1A C2A C5A -8.9(11) . . . . ?
Mo1 O2 C16 C15 177.7(6) . . . . ?
Mo1 O2 C16 C11 -4.7(12) . . . . ?
Mo1 O1 C10 C9 167.6(6) . . . . ?
Mo1 O1 C10 C5 -10.1(12) . . . . ?
Mo1 C1 N1 N2 -175.2(5) . . . . ?
Mo1 C1 N1 C11 13.6(10) . . . . ?
Mo1 C1 C2 N3 174.3(5) . . . . ?
Mo1 C1 C2 C5 -10.6(11) . . . . ?
O1A C10A C5A C6A -175.7(6) . . . . ?
O1A C10A C5A C2A 9.7(10) . . . . ?
O1A C10A C9A C8A 175.8(6) . . . . ?
O1A C10A C9A C21A -7.1(11) . . . . ?
O2A C16A C15A C14A -178.1(6) . . . . ?
O2A C16A C15A C29A 1.9(10) . . . . ?
O2A C16A C11A N1A -8.6(10) . . . . ?
O2A C16A C11A C12A 174.9(6) . . . . ?
O1 C10 C5 C2 9.3(10) . . . . ?
O1 C10 C5 C6 -178.1(6) . . . . ?
C1 N1 C11 C12 178.6(7) . . . . ?
C1 N1 C11 C16 3.8(11) . . . . ?
C1 C2 C5 C6 -172.1(7) . . . . ?
C1 C2 C5 C10 0.3(11) . . . . ?
N1A C1A C2A N3A -0.8(8) . . . . ?
N1A C1A C2A C5A 172.7(7) . . . . ?
N3 N2 N1 C1 -1.3(8) . . . . ?
N3 N2 N1 C11 170.6(6) . . . . ?
N3 C2 C5 C6 2.1(11) . . . . ?
N3 C2 C5 C10 174.5(7) . . . . ?
C1A N1A N2A N3A 0.1(8) . . . . ?
C1A N1A N2A C61C 173(3) . . . . ?
C1A N1A C11A C16A 4.4(10) . . . . ?
C1A N1A C11A C12A -179.0(7) . . . . ?
C1A C2A C5A C6A -177.7(7) . . . . ?
C1A C2A C5A C10A -3.3(11) . . . . ?
N2 N3 C2 C1 4.2(8) . . . . ?
N2 N3 C2 C5 -171.1(7) . . . . ?
N2 N1 C11 C12 8.2(10) . . . . ?
N2 N1 C11 C16 -166.7(7) . . . . ?
N3A C2A C5A C6A -5.0(11) . . . . ?
N3A C2A C5A C10A 169.4(7) . . . . ?
C6A C7A C17A C18A 0.0(11) . . . . ?
C6A C7A C17A C20A -122.0(8) . . . . ?
C6A C7A C17A C19A 119.4(8) . . . . ?
N2A N1A C1A Mo1A -178.0(5) . . . . ?
N2A N1A C1A C2A 0.4(8) . . . . ?
N2A N1A C11A C16A -163.2(7) . . . . ?
N2A N1A C11A C12A 13.3(10) . . . . ?
N2A N3A C2A C1A 1.0(8) . . . . ?
N2A N3A C2A C5A -173.0(7) . . . . ?
C2A N3A N2A N1A -0.7(8) . . . . ?
C2A N3A N2A C61C -176.4(16) . . . . ?
N1 C1 C2 N3 -4.7(8) . . . . ?
N1 C1 C2 C5 170.4(7) . . . . ?
N1 C11 C16 O2 -9.6(10) . . . . ?
N1 C11 C16 C15 168.0(6) . . . . ?
C2 C1 N1 N2 3.8(8) . . . . ?
C2 C1 N1 C11 -167.4(6) . . . . ?
C2 N3 N2 N1 -1.9(8) . . . . ?
C2 N3 N2 C61A 171.8(14) . . . . ?
C16A C15A C14A C13A 1.0(11) . . . . ?
C16A C15A C29A C30A 60.0(9) . . . . ?
C16A C15A C29A C32A -179.9(7) . . . . ?
C16A C15A C29A C31A -62.4(9) . . . . ?
C6 C7 C8 C9 1.3(12) . . . . ?
C12 C13 C14 C15 -2.8(12) . . . . ?
C12 C13 C25 C28 -178.4(7) . . . . ?
C12 C13 C25 C27 62.0(10) . . . . ?
C12 C13 C25 C26 -58.8(10) . . . . ?
C12 C11 C16 O2 175.6(7) . . . . ?
C12 C11 C16 C15 -6.8(11) . . . . ?
C13 C12 C11 N1 -170.0(7) . . . . ?
C13 C12 C11 C16 4.8(11) . . . . ?
C11 C12 C13 C14 0.0(11) . . . . ?
C11 C12 C13 C25 -179.5(7) . . . . ?
C5A C6A C7A C8A -1.5(11) . . . . ?
C5A C6A C7A C17A -178.2(7) . . . . ?
C5A C10A C9A C8A -5.7(10) . . . . ?
C5A C10A C9A C21A 171.3(7) . . . . ?
C9 C10 C5 C2 -168.4(6) . . . . ?
C9 C10 C5 C6 4.2(10) . . . . ?
C14 C13 C25 C28 2.1(11) . . . . ?
C14 C13 C25 C27 -117.5(9) . . . . ?
C14 C13 C25 C26 121.6(9) . . . . ?
C14 C15 C29 C30 117.4(8) . . . . ?
C14 C15 C29 C32 -119.8(8) . . . . ?
C14 C15 C29 C31 -1.0(11) . . . . ?
C14 C15 C16 O2 -178.4(7) . . . . ?
C14 C15 C16 C11 4.0(11) . . . . ?
C15A C16A C11A N1A 168.8(6) . . . . ?
C15A C16A C11A C12A -7.7(10) . . . . ?
C15A C14A C13A C12A -3.4(11) . . . . ?
C15A C14A C13A C25A 175.8(7) . . . . ?
C8A C7A C17A C18A -176.7(8) . . . . ?
C8A C7A C17A C20A 61.3(10) . . . . ?
C8A C7A C17A C19A -57.3(9) . . . . ?
C17 C7 C8 C9 178.3(8) . . . . ?
C10 C9 C21 C24 60.9(9) . . . . ?
C10 C9 C21 C22 -179.8(6) . . . . ?
C10 C9 C21 C23 -60.8(9) . . . . ?
C10 C9 C8 C7 2.1(11) . . . . ?
C5 C6 C7 C17 -179.0(7) . . . . ?
C5 C6 C7 C8 -2.1(12) . . . . ?
C25 C13 C14 C15 176.7(8) . . . . ?
C21 C9 C10 O1 -6.5(10) . . . . ?
C21 C9 C10 C5 171.2(6) . . . . ?
C21 C9 C8 C7 -173.9(7) . . . . ?
C7 C6 C5 C2 171.5(7) . . . . ?
C7 C6 C5 C10 -0.6(11) . . . . ?
C7A C6A C5A C2A 172.1(7) . . . . ?
C7A C6A C5A C10A -2.1(11) . . . . ?
C7A C8A C9A C10A 2.1(11) . . . . ?
C7A C8A C9A C21A -174.9(7) . . . . ?
C22A C21A C9A C10A 61.5(9) . . . . ?
C22A C21A C9A C8A -121.6(7) . . . . ?
C29 C15 C14 C13 179.4(7) . . . . ?
C29 C15 C16 O2 3.0(11) . . . . ?
C29 C15 C16 C11 -174.6(7) . . . . ?
C26A C25A C13A C12A 119.3(8) . . . . ?
C26A C25A C13A C14A -59.9(9) . . . . ?
C16 C15 C14 C13 0.8(11) . . . . ?
C16 C15 C29 C30 -64.1(10) . . . . ?
C16 C15 C29 C32 58.7(10) . . . . ?
C16 C15 C29 C31 177.5(8) . . . . ?
C19 C17 C7 C6 -115.6(9) . . . . ?
C19 C17 C7 C8 67.6(10) . . . . ?
C8 C9 C10 O1 177.4(6) . . . . ?
C8 C9 C10 C5 -4.9(10) . . . . ?
C8 C9 C21 C24 -123.2(8) . . . . ?
C8 C9 C21 C22 -3.9(10) . . . . ?
C8 C9 C21 C23 115.0(8) . . . . ?
C14A C15A C29A C30A -119.9(8) . . . . ?
C14A C15A C29A C32A 0.2(11) . . . . ?
C14A C15A C29A C31A 117.7(8) . . . . ?
C29A C15A C14A C13A -179.0(7) . . . . ?
C20 C17 C7 C6 4.5(12) . . . . ?
C20 C17 C7 C8 -172.4(8) . . . . ?
C24A C21A C9A C10A -178.6(7) . . . . ?
C24A C21A C9A C8A -1.7(10) . . . . ?
C13A C12A C11A N1A -171.1(6) . . . . ?
C13A C12A C11A C16A 5.4(11) . . . . ?
C27A C25A C13A C12A -121.6(8) . . . . ?
C27A C25A C13A C14A 59.2(9) . . . . ?
C61B N3A N2A N1A -177.9(9) . . . . ?
C61B N3A C2A C1A 177.0(13) . . . . ?
C61B N3A C2A C5A 3.0(17) . . . . ?
C11A N1A C1A Mo1A 13.3(10) . . . . ?
C11A N1A C1A C2A -168.2(7) . . . . ?
C11A N1A N2A N3A 169.7(6) . . . . ?
C11A N1A N2A C61C -18(3) . . . . ?
C11A C16A C15A C14A 4.4(10) . . . . ?
C11A C16A C15A C29A -175.6(6) . . . . ?
C11A C12A C13A C14A 0.2(11) . . . . ?
C11A C12A C13A C25A -179.0(6) . . . . ?
C9A C10A C5A C6A 5.8(11) . . . . ?
C9A C10A C5A C2A -168.8(6) . . . . ?
C9A C8A C7A C6A 1.5(11) . . . . ?
C9A C8A C7A C17A 178.3(7) . . . . ?
C61 N3 N2 N1 176.8(9) . . . . ?
C61 N3 C2 C1 -173.9(12) . . . . ?
C61 N3 C2 C5 10.8(16) . . . . ?
C23A C21A C9A C10A -59.9(9) . . . . ?
C23A C21A C9A C8A 117.0(7) . . . . ?
C100 C101 C102 C103 3(2) . . . . ?
C18 C17 C7 C6 126.2(9) . . . . ?
C18 C17 C7 C8 -50.7(11) . . . . ?
C28A C25A C13A C12A -1.2(10) . . . . ?
C28A C25A C13A C14A 179.7(7) . . . . ?
C101 C100 C105 C104 -1(2) . . . . ?
C101 C102 C103 C104 -4(2) . . . . ?
C105 C100 C101 C102 0(2) . . . . ?
C105 C104 C103 C102 2(2) . . . . ?
C103 C104 C105 C100 0(2) . . . . ?
C106 C100 C101 C102 -173.4(15) . . . . ?
C106 C100 C105 C104 170.9(16) . . . . ?
C61A N2 N1 C1 -169(3) . . . . ?
C61A N2 N1 C11 3(3) . . . . ?

loop_
_twin_individual_id
_twin_individual_mass_fraction_refined
1 0.7465(14)
2 0.2535(14)
